data_2002891
loop_
_publ_author_name
'Hansen, Vidar'
'Hauback, Bj\/orn'
'Sundberg, M.'
'R\/omming, Chr.'
'Gj\/onnes, Jon'

_publ_section_title
;
 \b-Al~4.5~FeSi: A Combined Synchrotron Powder Diffraction, Electron
 Diffraction, High-Resolution Electron Microscopy and Single-Crystal
 X-ray Diffraction Study of a Faulted Structure
;
_journal_issue 4
_journal_name_full 'Acta Crystallographica Section B'
_journal_page_first 351
_journal_page_last 357
_journal_paper_doi 10.1107/S0108768197017047
_journal_volume 54
_journal_year 1998
_chemical_formula_moiety 'Al4.5 Fe1 Si1'
_chemical_formula_structural 'Al4.5 Fe1 Si1'
_chemical_formula_sum 'Al4.5 Fe Si'
_chemical_formula_weight 205.35
_chemical_name_systematic ' ?'
_space_group_IT_number 15
_symmetry_cell_setting monoclinic
_symmetry_space_group_name_Hall '-A 2ya'
_symmetry_space_group_name_H-M 'A 1 2/a 1'
_cell_angle_alpha 90
_cell_angle_beta 91.000(10)
_cell_angle_gamma 90
_cell_formula_units_Z 8
_cell_length_a 6.16760(10)
_cell_length_b 6.16610(10)
_cell_length_c 20.8093(3)
_cell_measurement_temperature 295
_cell_volume 791.26(2)
_computing_cell_refinement GSAS
_computing_data_collection 'local program SNBL, ESRF'
_computing_data_reduction GSAS
_computing_structure_refinement GSAS
_computing_structure_solution 'from previous X-ray single crystal work'
_diffrn_ambient_temperature 295
_diffrn_measurement_device 'powder diffractometer SNBL, ESRF'
_diffrn_measurement_method 'Debye Scherrer mode'
_diffrn_radiation_monochromator 'channel cut Si(111)'
_diffrn_radiation_source ESRF
_diffrn_radiation_type 'synchrotron X-ray'
_diffrn_radiation_wavelength 1.0983
_exptl_absorpt_coefficient_mu 'not measured'
_exptl_absorpt_correction_type 'not applied'
_refine_ls_extinction_method 'not applied'
_refine_ls_goodness_of_fit_all 4.452
_refine_ls_hydrogen_treatment 'no H atoms'
_refine_ls_matrix_type full
_refine_ls_number_constraints 1
_refine_ls_number_parameters 47
_refine_ls_shift/esd_max .07
_refine_ls_shift/esd_mean .046
_cod_data_source_file ab0388.cif
_cod_data_source_block 1
_cod_original_cell_volume 791.25(2)
_cod_original_sg_symbol_H-M 'A 2/a'
_cod_original_formula_sum 'Al4.5 Fe1 Si1'
_cod_database_code 2002891

loop_
_symmetry_equiv_pos_as_xyz
'+x, +y, +z'
'1/2-x, +y, -z'
'+x, 1/2+y, 1/2+z'
'1/2-x, 1/2+y, 1/2-z'
'-x, -y, -z'
'1/2+x, -y, +z'
'-x, 1/2-y, 1/2-z'
'1/2+x, 1/2-y, 1/2+z'

loop_
_atom_site_label
_atom_site_fract_x
_atom_site_fract_y
_atom_site_fract_z
_atom_site_U_iso_or_equiv
_atom_site_occupancy
Fe .5030(4) .2477(4) .13670(10) .0214(5) 1.0
Al1 .8608(9) .3920(10) .1871(3) .0082(7) 1.0
Al2 .6657(9) .5843(10) .4084(3) .0082(7) 1.0
Al3 .6691(9) .5791(10) .0939(3) .0082(7) 1.0
Al4 .4921(7) .2490(12) .0189(2) .0082(7) 1.0
Al5 .5 .25 .25 .0082(7) 1.0
Al6 .8497(9) .4033(10) .3165(3) .0082(7) 1.0

loop_
_atom_type_symbol
_atom_type_description
_atom_type_scat_dispersion_real
_atom_type_scat_dispersion_imag
_atom_type_scat_source
Al Al ? ? 'GSAS library'
Fe Fe ? ? 'GSAS library'
Si Si ? ? 'GSAS library'

loop_
_geom_bond_atom_site_label_1
_geom_bond_atom_site_label_2
_geom_bond_site_symmetry_2
_geom_bond_distance
_geom_bond_publ_flag
Fe Al1 . 2.585(6) yes
Fe Al1 6_465 2.615(7) yes
Fe Al2 4_645 2.477(6) yes
Fe Al2 7_655 2.473(7) yes
Fe Al3 . 2.460(6) yes
Fe Al3 6_465 2.472(6) yes
Fe Al4 . 2.451(5) yes
Fe Al5 . 2.358(2) yes
Fe Al6 4_645 2.500(7) yes
Fe Al6 7_655 2.573(6) yes
Al1 Al2 4_645 2.749(8) yes
Al1 Al3 . 2.531(7) yes
Al1 Al3 6_565 2.744(7) yes
Al1 Al5 . 2.745(6) yes
Al1 Al5 6_565 2.699(6) yes
Al1 Al6 . 2.697(7) yes
Al1 Al6 7_755 2.552(7) yes
Al2 Al3 7_665 2.927(8) yes
Al2 Al4 3_555 2.748(8) yes
Al2 Al4 4_655 2.769(8) yes
Al2 Al4 7_655 2.742(9) yes
Al2 Al6 . 2.502(7) yes
Al2 Al6 6_465 2.707(7) yes
Al3 Al4 . 2.777(9) yes
Al3 Al4 5_665 2.746(8) yes
Al3 Al4 6_565 2.764(8) yes
Al3 Al6 4_655 2.737(8) yes
Al5 Al6 . 2.712(6) yes
Al5 Al6 6_465 2.718(6) yes
